data_4060226
loop_
_publ_author_name
'Young-Joo Lee'
'Jong-Dae Lee'
'Sung-Joon Kim'
'Samrok Keum'
'Jaejung Ko'
'Il-Hwan Suh'
'Minserk Cheong'
'Sang Ook Kang'

_publ_section_title
;
 Synthesis, Structure, and DFT Calculation of
 (Phosphino-o-carboranyl)silyl Group 10 Metal Complexes: Formation of
 Stable trans-Bis(P,Si-chelate)metal Complexes
;
_journal_name_full Organometallics
_journal_page_first 203
_journal_page_last 214
_journal_paper_doi 10.1021/om034112l
_journal_volume 23
_journal_year 2004
_chemical_formula_moiety
;
?
;
_chemical_formula_sum 'C30 H48 B20 P2 Pt Si'
_chemical_formula_weight 910.00
_chemical_name_systematic
; 
 ? 
;
_space_group_IT_number 2
_symmetry_cell_setting triclinic
_symmetry_space_group_name_Hall '-P 1'
_symmetry_space_group_name_H-M 'P -1'
_atom_sites_solution_hydrogens geom
_atom_sites_solution_primary direct
_atom_sites_solution_secondary difmap
_audit_creation_method SHELXL-97
_cell_angle_alpha 96.647(8)
_cell_angle_beta 95.711(8)
_cell_angle_gamma 92.512(4)
_cell_formula_units_Z 2
_cell_length_a 11.9428(6)
_cell_length_b 12.8016(6)
_cell_length_c 13.681(2)
_cell_measurement_reflns_used 25
_cell_measurement_temperature 293(2)
_cell_measurement_theta_max 14.28
_cell_measurement_theta_min 11.61
_cell_volume 2064.0(4)
_computing_cell_refinement 'CAD-4 software (Enraf-Nonius, 1988)'
_computing_data_collection 'CAD-4 software (Enraf-Nonius, 1988)'
_computing_data_reduction 'Xtal3.2 (Hall & Stewart, 1992)'
_computing_molecular_graphics 'ORTEP3 (Jonson & Burrett, 1998)'
_computing_publication_material SHELXL-97(Sheldrick,1997)
_computing_structure_refinement 'SHELXL-97 (Sheldrick, 1997)'
_computing_structure_solution 'SHELXS-97 (Sheldrick, 1990)'
_diffrn_ambient_temperature 293(2)
_diffrn_measured_fraction_theta_full 1.000
_diffrn_measured_fraction_theta_max 1.000
_diffrn_measurement_device_type 'Enraf-Nonius CAD-4'
_diffrn_measurement_method \w/2\q
_diffrn_radiation_monochromator graphite
_diffrn_radiation_source 'fine-focus sealed tube'
_diffrn_radiation_type MoK\a
_diffrn_radiation_wavelength 0.71070
_diffrn_reflns_av_R_equivalents 0.0235
_diffrn_reflns_av_sigmaI/netI 0.0360
_diffrn_reflns_limit_h_max 14
_diffrn_reflns_limit_h_min 0
_diffrn_reflns_limit_k_max 15
_diffrn_reflns_limit_k_min -15
_diffrn_reflns_limit_l_max 16
_diffrn_reflns_limit_l_min -16
_diffrn_reflns_number 8535
_diffrn_reflns_theta_full 25.97
_diffrn_reflns_theta_max 25.97
_diffrn_reflns_theta_min 1.51
_diffrn_standards_decay_% 22.4
_diffrn_standards_interval_count 3600
_diffrn_standards_number 3
_exptl_absorpt_coefficient_mu 3.531
_exptl_absorpt_correction_T_max 0.98
_exptl_absorpt_correction_T_min 0.89
_exptl_absorpt_correction_type '\y scans'
_exptl_crystal_colour Yellow
_exptl_crystal_density_diffrn 1.464
_exptl_crystal_density_method 'not measured'
_exptl_crystal_description Cubic
_exptl_crystal_F_000 900
_exptl_crystal_size_max 0.25
_exptl_crystal_size_mid 0.25
_exptl_crystal_size_min 0.45
_refine_diff_density_max 1.066
_refine_diff_density_min -0.667
_refine_diff_density_rms 0.111
_refine_ls_extinction_method none
_refine_ls_goodness_of_fit_ref 1.116
_refine_ls_hydrogen_treatment mixed
_refine_ls_matrix_type full
_refine_ls_number_parameters 534
_refine_ls_number_reflns 8086
_refine_ls_number_restraints 0
_refine_ls_restrained_S_all 1.116
_refine_ls_R_factor_all 0.0408
_refine_ls_R_factor_gt 0.0311
_refine_ls_shift/su_max 0.374
_refine_ls_shift/su_mean 0.009
_refine_ls_structure_factor_coef Fsqd
_refine_ls_weighting_details 'w=1/[\s^2^(Fo^2^)+(0.1000P)^2^+0.0000P] where P=(Fo^2^+2Fc^2^)/3'
_refine_ls_weighting_scheme calc
_refine_ls_wR_factor_gt 0.1220
_refine_ls_wR_factor_ref 0.1317
_reflns_number_gt 7320
_reflns_number_total 8086
_reflns_threshold_expression >2sigma(I)
_cod_depositor_comments
;
The following automatic conversions were performed:
'_symmetry_cell_setting' value 'Triclinic' changed to 'triclinic'
according to '/home/saulius/struct/CIF-dictionaries/cif_core.dic'
dictionary named 'cif_core.dic' version 2.4.1 from 2010-06-29.

Automatic conversion script
Id: cif_fix_enum 1527 2010-12-29 10:47:43Z saulius 

The following automatic conversions were performed:

'_refine_ls_weighting_scheme' value 'calc
w=1/[\s^2^(Fo^2^)+(0.1000P)^2^+0.0000P] where P=(Fo^2^+2Fc^2^)/3' was
changed to 'calc'. New tag '_refine_ls_weighting_details' was
created. The value of the new tag was set to
'w=1/[\s^2^(Fo^2^)+(0.1000P)^2^+0.0000P] where P=(Fo^2^+2Fc^2^)/3'.

Automatic conversion script
Id: cif_fix_values 3143 2015-03-26 13:38:13Z robertas 
;
_cod_original_sg_symbol_H-M P-1
_cod_database_code 4060226

loop_
_symmetry_equiv_pos_as_xyz
'x, y, z'
'-x, -y, -z'

loop_
_atom_site_label
_atom_site_type_symbol
_atom_site_fract_x
_atom_site_fract_y
_atom_site_fract_z
_atom_site_U_iso_or_equiv
_atom_site_adp_type
_atom_site_occupancy
_atom_site_calc_flag
_atom_site_refinement_flags
Pt1 Pt 0.770651(16) 0.590658(14) 0.657577(14) 0.02614(10) Uani 1 d .
P1 P 0.67183(11) 0.56097(11) 0.78691(10) 0.0240(3) Uani 1 d .
P2 P 0.76268(12) 0.77574(11) 0.66745(11) 0.0281(3) Uani 1 d .
Si1 Si 0.83345(17) 0.42096(14) 0.64768(14) 0.0410(4) Uani 1 d .
C1 C 0.7123(5) 0.4362(4) 0.8354(4) 0.0282(11) Uani 1 d .
C2 C 0.7936(5) 0.3622(5) 0.7650(5) 0.0343(13) Uani 1 d .
C3 C 0.5208(4) 0.5417(4) 0.7501(4) 0.0276(11) Uani 1 d .
C4 C 0.4897(5) 0.5337(5) 0.6471(5) 0.0388(13) Uani 1 d .
H4 H 0.5449 0.5370 0.6040 0.047 Uiso 1 calc R
C5 C 0.3782(6) 0.5209(6) 0.6106(5) 0.0509(17) Uani 1 d .
H5 H 0.3586 0.5152 0.5426 0.061 Uiso 1 calc R
C6 C 0.2953(6) 0.5164(7) 0.6723(6) 0.0509(18) Uani 1 d .
H6 H 0.2200 0.5084 0.6463 0.061 Uiso 1 calc R
C7 C 0.3238(6) 0.5238(6) 0.7735(6) 0.0500(18) Uani 1 d .
H7 H 0.2675 0.5215 0.8158 0.060 Uiso 1 calc R
C8 C 0.4349(5) 0.5346(5) 0.8116(5) 0.0360(13) Uani 1 d .
H8 H 0.4534 0.5372 0.8796 0.043 Uiso 1 calc R
C9 C 0.6990(5) 0.6557(4) 0.8980(4) 0.0262(10) Uani 1 d .
C10 C 0.6205(6) 0.6935(5) 0.9588(5) 0.0432(15) Uani 1 d .
H10 H 0.5445 0.6735 0.9427 0.052 Uiso 1 calc R
C11 C 0.6552(7) 0.7615(6) 1.0441(6) 0.056(2) Uani 1 d .
H11 H 0.6030 0.7831 1.0873 0.067 Uiso 1 calc R
C12 C 0.7667(7) 0.7974(6) 1.0653(6) 0.0556(19) Uani 1 d .
H12 H 0.7891 0.8438 1.1221 0.067 Uiso 1 calc R
C13 C 0.8438(6) 0.7650(6) 1.0033(5) 0.0451(16) Uani 1 d .
H13 H 0.9185 0.7904 1.0170 0.054 Uiso 1 calc R
C14 C 0.8114(5) 0.6947(5) 0.9202(4) 0.0334(12) Uani 1 d .
H14 H 0.8647 0.6727 0.8783 0.040 Uiso 1 calc R
C15 C 0.7790(13) 0.3183(7) 0.5425(7) 0.099(4) Uani 1 d .
H15A H 0.7872 0.3453 0.4808 0.149 Uiso 1 calc R
H15B H 0.7008 0.3007 0.5468 0.149 Uiso 1 calc R
H15C H 0.8211 0.2564 0.5460 0.149 Uiso 1 calc R
C16 C 0.9914(8) 0.4240(9) 0.6574(9) 0.089(4) Uani 1 d .
H16A H 1.0152 0.3554 0.6350 0.133 Uiso 1 calc R
H16B H 1.0214 0.4439 0.7250 0.133 Uiso 1 calc R
H16C H 1.0185 0.4742 0.6170 0.133 Uiso 1 calc R
C17 C 0.7422(5) 0.8357(4) 0.5469(4) 0.0290(11) Uani 1 d .
C18 C 0.7610(7) 0.7587(5) 0.4453(5) 0.0489(17) Uani 1 d .
H18 H 0.7860 0.6775 0.4493 0.059 Uiso 1 calc R
C19 C 0.6530(6) 0.8334(5) 0.7370(5) 0.0365(13) Uani 1 d .
C20 C 0.5420(6) 0.7988(6) 0.7041(6) 0.0495(17) Uani 1 d .
H20 H 0.5267 0.7512 0.6471 0.059 Uiso 1 calc R
C21 C 0.4543(7) 0.8346(7) 0.7557(7) 0.062(2) Uani 1 d .
H21 H 0.3806 0.8116 0.7322 0.074 Uiso 1 calc R
C22 C 0.4746(9) 0.9031(7) 0.8403(7) 0.069(3) Uani 1 d .
H22 H 0.4154 0.9280 0.8741 0.083 Uiso 1 calc R
C23 C 0.5846(9) 0.9346(6) 0.8745(7) 0.066(2) Uani 1 d .
H23 H 0.5996 0.9791 0.9336 0.079 Uiso 1 calc R
C24 C 0.6727(7) 0.9017(5) 0.8235(5) 0.0441(15) Uani 1 d .
H24 H 0.7461 0.9257 0.8474 0.053 Uiso 1 calc R
C25 C 0.8995(6) 0.8338(5) 0.7270(5) 0.0414(14) Uani 1 d .
C26 C 0.9846(6) 0.7699(6) 0.7384(6) 0.0462(16) Uani 1 d .
H26 H 0.9742 0.6997 0.7113 0.055 Uiso 1 calc R
C27 C 1.0893(7) 0.8065(8) 0.7904(7) 0.066(2) Uani 1 d .
H27 H 1.1470 0.7609 0.7992 0.079 Uiso 1 calc R
C28 C 1.1042(8) 0.9107(9) 0.8278(8) 0.080(3) Uani 1 d .
H28 H 1.1716 0.9355 0.8649 0.096 Uiso 1 calc R
C29 C 1.0203(8) 0.9792(7) 0.8112(6) 0.062(2) Uani 1 d .
H29 H 1.0327 1.0509 0.8324 0.074 Uiso 1 calc R
C30 C 0.9194(7) 0.9405(6) 0.7633(6) 0.0498(17) Uani 1 d .
H30 H 0.8618 0.9861 0.7545 0.060 Uiso 1 calc R
B3 B 0.8513(6) 0.4284(5) 0.8770(6) 0.0350(14) Uani 1 d .
H3 H 0.9141 0.4950 0.8835 0.042 Uiso 1 calc R
B4 B 0.7451(7) 0.4248(6) 0.9591(6) 0.0420(17) Uani 1 d .
H4A H 0.7389 0.4883 1.0195 0.050 Uiso 1 calc R
B5 B 0.6239(7) 0.3579(6) 0.8897(6) 0.0413(16) Uani 1 d .
H5A H 0.5384 0.3778 0.9059 0.050 Uiso 1 calc R
B6 B 0.6559(6) 0.3224(5) 0.7662(6) 0.0379(15) Uani 1 d .
H6A H 0.5924 0.3206 0.7019 0.045 Uiso 1 calc R
B7 B 0.8861(7) 0.2977(7) 0.8394(7) 0.0473(19) Uani 1 d .
H7A H 0.9716 0.2790 0.8224 0.057 Uiso 1 calc R
B8 B 0.8544(7) 0.3342(7) 0.9637(6) 0.0466(18) Uani 1 d .
H8A H 0.9192 0.3385 1.0273 0.056 Uiso 1 calc R
B9 B 0.7120(8) 0.2904(7) 0.9711(7) 0.052(2) Uani 1 d .
H9 H 0.6840 0.2662 1.0397 0.063 Uiso 1 calc R
B10 B 0.6570(8) 0.2262(6) 0.8496(8) 0.057(2) Uani 1 d .
H10A H 0.5933 0.1600 0.8393 0.068 Uiso 1 calc R
B11 B 0.7634(8) 0.2317(6) 0.7716(7) 0.0470(19) Uani 1 d .
H11A H 0.7698 0.1691 0.7104 0.056 Uiso 1 calc R
B12 B 0.7988(8) 0.2107(6) 0.8975(7) 0.0470(19) Uani 1 d .
H12A H 0.8272 0.1352 0.9189 0.056 Uiso 1 calc R
B13 B 0.6272(8) 0.7828(7) 0.4668(7) 0.051(2) Uani 1 d .
H13A H 0.5653 0.7235 0.4844 0.061 Uiso 1 calc R
B14 B 0.6364(7) 0.9149(8) 0.5193(7) 0.0490(19) Uani 1 d .
H14A H 0.5769 0.9416 0.5721 0.059 Uiso 1 calc R
B15 B 0.7776(9) 0.9647(6) 0.5350(7) 0.051(2) Uani 1 d .
H15 H 0.8105 1.0241 0.5970 0.061 Uiso 1 calc R
B16 B 0.8606(7) 0.8590(7) 0.4877(7) 0.0485(19) Uani 1 d .
H16 H 0.9474 0.8475 0.5180 0.058 Uiso 1 calc R
B17 B 0.6719(9) 0.7830(7) 0.3462(6) 0.054(2) Uani 1 d .
H17 H 0.6375 0.7235 0.2848 0.065 Uiso 1 calc R
B18 B 0.5915(8) 0.8880(8) 0.3933(6) 0.055(2) Uani 1 d .
H18A H 0.5046 0.8987 0.3627 0.066 Uiso 1 calc R
B19 B 0.6864(9) 0.9956(7) 0.4371(7) 0.056(2) Uani 1 d .
H19 H 0.6605 1.0767 0.4346 0.067 Uiso 1 calc R
B20 B 0.8256(9) 0.9634(8) 0.4175(7) 0.058(2) Uani 1 d .
H20A H 0.8902 1.0217 0.4026 0.069 Uiso 1 calc R
B21 B 0.8143(8) 0.8294(8) 0.3605(6) 0.056(2) Uani 1 d .
H21A H 0.8727 0.7997 0.3077 0.068 Uiso 1 calc R
B22 B 0.7082(8) 0.9131(6) 0.3275(6) 0.0478(19) Uani 1 d .
H22A H 0.6971 0.9389 0.2533 0.057 Uiso 1 calc R
H100 H 0.847(6) 0.587(5) 0.568(5) 0.040(19) Uiso 1 d .

loop_
_atom_site_aniso_label
_atom_site_aniso_U_11
_atom_site_aniso_U_22
_atom_site_aniso_U_33
_atom_site_aniso_U_23
_atom_site_aniso_U_13
_atom_site_aniso_U_12
Pt1 0.02684(14) 0.02743(14) 0.02467(14) 0.00246(8) 0.00531(8) 0.00334(8)
P1 0.0247(6) 0.0257(6) 0.0214(6) 0.0019(5) 0.0025(5) 0.0014(5)
P2 0.0300(7) 0.0275(7) 0.0271(7) 0.0038(5) 0.0035(6) 0.0025(5)
Si1 0.0558(11) 0.0357(9) 0.0357(9) 0.0057(7) 0.0179(8) 0.0170(8)
C1 0.031(3) 0.025(2) 0.028(3) 0.001(2) 0.003(2) 0.003(2)
C2 0.040(3) 0.028(3) 0.035(3) -0.001(2) 0.006(3) 0.011(2)
C3 0.026(3) 0.030(3) 0.027(3) 0.004(2) 0.001(2) 0.002(2)
C4 0.035(3) 0.045(3) 0.038(3) 0.008(3) 0.006(3) 0.003(3)
C5 0.045(4) 0.068(5) 0.034(4) -0.004(3) -0.010(3) 0.002(3)
C6 0.029(3) 0.074(5) 0.047(4) 0.002(4) -0.006(3) -0.002(3)
C7 0.035(3) 0.067(5) 0.046(4) -0.002(3) 0.011(3) -0.011(3)
C8 0.031(3) 0.045(3) 0.031(3) 0.001(3) 0.001(2) 0.002(2)
C9 0.031(3) 0.024(2) 0.024(3) 0.006(2) 0.001(2) 0.001(2)
C10 0.040(3) 0.044(3) 0.044(4) -0.009(3) 0.016(3) -0.009(3)
C11 0.067(5) 0.058(4) 0.040(4) -0.016(3) 0.025(4) -0.013(4)
C12 0.062(5) 0.057(4) 0.042(4) -0.015(3) 0.007(3) -0.004(4)
C13 0.043(4) 0.050(4) 0.036(3) -0.007(3) -0.006(3) -0.009(3)
C14 0.034(3) 0.036(3) 0.028(3) -0.001(2) 0.000(2) -0.001(2)
C15 0.207(15) 0.051(5) 0.042(5) -0.006(4) 0.027(7) 0.033(7)
C16 0.064(6) 0.114(8) 0.117(9) 0.078(7) 0.052(6) 0.054(6)
C17 0.030(3) 0.032(3) 0.025(3) 0.004(2) 0.002(2) 0.000(2)
C18 0.077(5) 0.039(3) 0.032(3) 0.007(3) 0.004(3) 0.014(3)
C19 0.047(3) 0.028(3) 0.038(3) 0.006(2) 0.019(3) 0.010(2)
C20 0.048(4) 0.056(4) 0.049(4) 0.012(3) 0.020(3) 0.010(3)
C21 0.051(4) 0.078(6) 0.065(5) 0.025(4) 0.026(4) 0.017(4)
C22 0.079(6) 0.062(5) 0.078(6) 0.016(5) 0.046(5) 0.033(5)
C23 0.096(7) 0.042(4) 0.068(6) 0.001(4) 0.041(5) 0.015(4)
C24 0.057(4) 0.039(3) 0.037(4) 0.004(3) 0.010(3) 0.003(3)
C25 0.042(3) 0.045(3) 0.036(3) 0.004(3) 0.002(3) -0.011(3)
C26 0.037(3) 0.050(4) 0.051(4) 0.009(3) -0.003(3) 0.002(3)
C27 0.038(4) 0.083(6) 0.077(6) 0.021(5) -0.009(4) -0.008(4)
C28 0.056(5) 0.097(7) 0.082(7) 0.022(6) -0.015(5) -0.038(5)
C29 0.068(5) 0.056(5) 0.054(5) 0.005(4) -0.015(4) -0.025(4)
C30 0.057(4) 0.038(3) 0.052(4) 0.000(3) 0.006(3) -0.010(3)
B3 0.031(3) 0.034(3) 0.039(4) 0.007(3) -0.005(3) 0.004(3)
B4 0.054(4) 0.042(4) 0.035(4) 0.014(3) 0.014(3) 0.014(3)
B5 0.046(4) 0.034(3) 0.049(4) 0.015(3) 0.017(3) 0.007(3)
B6 0.044(4) 0.027(3) 0.041(4) 0.004(3) -0.002(3) 0.000(3)
B7 0.052(5) 0.046(4) 0.049(5) 0.020(4) 0.007(4) 0.022(4)
B8 0.050(4) 0.051(4) 0.039(4) 0.014(3) -0.003(3) 0.013(4)
B9 0.067(5) 0.047(4) 0.053(5) 0.029(4) 0.020(4) 0.018(4)
B10 0.059(5) 0.027(3) 0.088(7) 0.019(4) 0.010(5) 0.001(3)
B11 0.063(5) 0.030(3) 0.048(5) 0.007(3) -0.001(4) 0.009(3)
B12 0.055(5) 0.040(4) 0.050(5) 0.018(3) 0.005(4) 0.013(3)
B13 0.052(5) 0.054(5) 0.043(4) 0.011(4) -0.016(4) -0.009(4)
B14 0.042(4) 0.066(5) 0.043(4) 0.015(4) 0.007(3) 0.019(4)
B15 0.070(6) 0.029(4) 0.055(5) 0.007(3) 0.007(4) -0.004(4)
B16 0.039(4) 0.062(5) 0.049(5) 0.018(4) 0.012(3) 0.003(4)
B17 0.084(6) 0.047(4) 0.030(4) 0.006(3) -0.006(4) 0.009(4)
B18 0.062(5) 0.071(6) 0.036(4) 0.019(4) -0.002(4) 0.024(4)
B19 0.088(7) 0.037(4) 0.047(5) 0.015(3) 0.013(5) 0.022(4)
B20 0.061(5) 0.069(6) 0.047(5) 0.032(4) -0.001(4) -0.004(4)
B21 0.064(5) 0.078(6) 0.035(4) 0.018(4) 0.017(4) 0.029(5)
B22 0.067(5) 0.048(4) 0.033(4) 0.014(3) 0.009(4) 0.019(4)

loop_
_atom_type_symbol
_atom_type_description
_atom_type_scat_dispersion_real
_atom_type_scat_dispersion_imag
_atom_type_scat_source
C C 0.0033 0.0016 'International Tables Vol C Tables 4.2.6.8 and 6.1.1.4'
B B 0.0013 0.0007 'International Tables Vol C Tables 4.2.6.8 and 6.1.1.4'
H H 0.0000 0.0000 'International Tables Vol C Tables 4.2.6.8 and 6.1.1.4'
Si Si 0.0817 0.0704 'International Tables Vol C Tables 4.2.6.8 and 6.1.1.4'
P P 0.1023 0.0942 'International Tables Vol C Tables 4.2.6.8 and 6.1.1.4'
Pt Pt -1.7033 8.3905 'International Tables Vol C Tables 4.2.6.8 and 6.1.1.4'

loop_
_geom_angle_atom_site_label_1
_geom_angle_atom_site_label_2
_geom_angle_atom_site_label_3
_geom_angle
P1 Pt1 Si1 91.16(6)
P1 Pt1 P2 99.34(5)
Si1 Pt1 P2 163.46(7)
C3 P1 C9 110.2(3)
C3 P1 C1 104.7(3)
C9 P1 C1 101.6(2)
C3 P1 Pt1 112.30(19)
C9 P1 Pt1 116.46(18)
C1 P1 Pt1 110.43(18)
C19 P2 C25 107.8(3)
C19 P2 C17 102.8(3)
C25 P2 C17 104.3(3)
C19 P2 Pt1 116.0(2)
C25 P2 Pt1 107.4(2)
C17 P2 Pt1 117.56(19)
C16 Si1 C15 107.4(6)
C16 Si1 C2 105.0(4)
C15 Si1 C2 104.4(4)
C16 Si1 Pt1 110.7(4)
C15 Si1 Pt1 121.2(4)
C2 Si1 Pt1 106.82(18)
C2 C1 B5 110.4(5)
C2 C1 B3 61.2(4)
B5 C1 B3 113.2(5)
C2 C1 B6 60.2(4)
B5 C1 B6 62.8(4)
B3 C1 B6 112.6(5)
C2 C1 B4 111.2(5)
B5 C1 B4 62.5(5)
B3 C1 B4 62.4(4)
B6 C1 B4 114.3(5)
C2 C1 P1 114.7(4)
B5 C1 P1 124.0(4)
B3 C1 P1 116.7(4)
B6 C1 P1 115.7(4)
B4 C1 P1 123.9(4)
C1 C2 B6 60.9(4)
C1 C2 B11 110.0(5)
B6 C2 B11 62.5(4)
C1 C2 B3 60.3(4)
B6 C2 B3 112.5(5)
B11 C2 B3 112.4(5)
C1 C2 B7 109.7(5)
B6 C2 B7 113.8(5)
B11 C2 B7 62.3(5)
B3 C2 B7 61.7(4)
C1 C2 Si1 115.3(4)
B6 C2 Si1 116.8(4)
B11 C2 Si1 125.1(5)
B3 C2 Si1 116.1(4)
B7 C2 Si1 123.7(5)
C8 C3 C4 117.8(5)
C8 C3 P1 127.5(4)
C4 C3 P1 114.7(4)
C5 C4 C3 120.1(6)
C6 C5 C4 121.2(7)
C5 C6 C7 119.8(6)
C8 C7 C6 120.0(6)
C7 C8 C3 121.1(6)
C10 C9 C14 118.4(5)
C10 C9 P1 126.6(5)
C14 C9 P1 115.0(4)
C9 C10 C11 119.9(6)
C12 C11 C10 120.5(7)
C13 C12 C11 120.1(7)
C12 C13 C14 120.1(6)
C13 C14 C9 120.9(6)
C18 C17 B14 108.1(5)
C18 C17 B15 110.5(5)
B14 C17 B15 62.1(5)
C18 C17 B16 61.1(5)
B14 C17 B16 113.4(5)
B15 C17 B16 63.3(5)
C18 C17 B13 59.9(5)
B14 C17 B13 61.6(5)
B15 C17 B13 113.5(6)
B16 C17 B13 113.2(6)
C18 C17 P2 116.7(4)
B14 C17 P2 123.5(4)
B15 C17 P2 124.2(5)
B16 C17 P2 117.6(4)
B13 C17 P2 114.9(4)
C17 C18 B13 62.4(4)
C17 C18 B21 111.1(6)
B13 C18 B21 115.0(6)
C17 C18 B17 112.4(6)
B13 C18 B17 63.4(5)
B21 C18 B17 62.2(5)
C17 C18 B16 61.7(4)
B13 C18 B16 115.9(6)
B21 C18 B16 62.1(5)
B17 C18 B16 114.4(6)
C24 C19 C20 118.0(6)
C24 C19 P2 124.8(6)
C20 C19 P2 117.0(5)
C21 C20 C19 120.6(8)
C22 C21 C20 120.9(9)
C21 C22 C23 118.5(7)
C24 C23 C22 121.5(8)
C23 C24 C19 120.4(8)
C26 C25 C30 118.0(7)
C26 C25 P2 118.2(5)
C30 C25 P2 123.8(6)
C25 C26 C27 121.7(7)
C28 C27 C26 118.5(8)
C27 C28 C29 120.7(8)
C30 C29 C28 119.0(8)
C29 C30 C25 121.9(8)
C1 B3 C2 58.5(3)
C1 B3 B7 106.4(5)
C2 B3 B7 59.2(4)
C1 B3 B4 59.2(4)
C2 B3 B4 106.5(5)
B7 B3 B4 108.9(5)
C1 B3 B8 106.0(5)
C2 B3 B8 106.4(5)
B7 B3 B8 60.5(4)
B4 B3 B8 60.1(4)
C1 B4 B5 58.3(4)
C1 B4 B9 105.1(6)
B5 B4 B9 60.0(5)
C1 B4 B3 58.5(4)
B5 B4 B3 106.7(5)
B9 B4 B3 107.6(5)
C1 B4 B8 105.4(5)
B5 B4 B8 107.8(6)
B9 B4 B8 60.1(5)
B3 B4 B8 60.1(4)
C1 B5 B9 105.9(6)
C1 B5 B4 59.3(4)
B9 B5 B4 60.0(5)
C1 B5 B6 58.8(4)
B9 B5 B6 108.9(6)
B4 B5 B6 108.4(5)
C1 B5 B10 105.2(5)
B9 B5 B10 61.2(5)
B4 B5 B10 108.8(6)
B6 B5 B10 59.6(5)
C2 B6 C1 58.9(4)
C2 B6 B11 58.9(4)
C1 B6 B11 105.6(5)
C2 B6 B10 105.2(5)
C1 B6 B10 105.3(6)
B11 B6 B10 59.0(5)
C2 B6 B5 105.8(5)
C1 B6 B5 58.4(4)
B11 B6 B5 107.1(6)
B10 B6 B5 60.3(5)
C2 B7 B3 59.1(4)
C2 B7 B11 58.3(4)
B3 B7 B11 107.0(5)
C2 B7 B8 105.9(5)
B3 B7 B8 60.1(5)
B11 B7 B8 107.7(6)
C2 B7 B12 105.3(6)
B3 B7 B12 107.7(6)
B11 B7 B12 59.9(5)
B8 B7 B12 60.0(5)
B9 B8 B4 59.8(5)
B9 B8 B3 107.1(5)
B4 B8 B3 59.8(4)
B9 B8 B7 107.8(6)
B4 B8 B7 107.7(5)
B3 B8 B7 59.4(4)
B9 B8 B12 59.9(5)
B4 B8 B12 107.8(6)
B3 B8 B12 107.2(6)
B7 B8 B12 60.1(5)
B5 B9 B4 60.0(4)
B5 B9 B8 107.8(5)
B4 B9 B8 60.2(5)
B5 B9 B12 107.6(6)
B4 B9 B12 108.4(6)
B8 B9 B12 60.3(5)
B5 B9 B10 59.6(5)
B4 B9 B10 107.5(6)
B8 B9 B10 107.3(6)
B12 B9 B10 59.3(5)
B11 B10 B6 60.5(5)
B11 B10 B12 60.9(5)
B6 B10 B12 109.1(6)
B11 B10 B5 108.2(5)
B6 B10 B5 60.1(4)
B12 B10 B5 107.4(6)
B11 B10 B9 108.1(6)
B6 B10 B9 107.7(5)
B12 B10 B9 59.6(5)
B5 B10 B9 59.2(5)
C2 B11 B10 106.3(6)
C2 B11 B6 58.6(4)
B10 B11 B6 60.6(5)
C2 B11 B7 59.4(4)
B10 B11 B7 109.1(7)
B6 B11 B7 108.2(5)
C2 B11 B12 106.6(6)
B10 B11 B12 60.7(5)
B6 B11 B12 109.0(6)
B7 B11 B12 60.5(5)
B10 B12 B11 58.5(5)
B10 B12 B9 61.1(6)
B11 B12 B9 107.4(6)
B10 B12 B8 108.2(6)
B11 B12 B8 107.4(5)
B9 B12 B8 59.7(5)
B10 B12 B7 106.6(6)
B11 B12 B7 59.5(5)
B9 B12 B7 107.5(6)
B8 B12 B7 59.9(5)
C18 B13 C17 57.7(4)
C18 B13 B14 103.7(6)
C17 B13 B14 58.2(4)
C18 B13 B17 58.7(5)
C17 B13 B17 104.9(6)
B14 B13 B17 106.0(6)
C18 B13 B18 104.1(6)
C17 B13 B18 103.9(6)
B14 B13 B18 58.5(5)
B17 B13 B18 59.4(5)
C17 B14 B19 105.8(6)
C17 B14 B18 108.4(6)
B19 B14 B18 60.4(6)
C17 B14 B13 60.2(4)
B19 B14 B13 110.3(6)
B18 B14 B13 62.4(5)
C17 B14 B15 59.6(4)
B19 B14 B15 59.3(5)
B18 B14 B15 109.3(7)
B13 B14 B15 110.3(6)
C17 B15 B19 105.3(6)
C17 B15 B20 105.7(6)
B19 B15 B20 60.9(6)
C17 B15 B14 58.3(4)
B19 B15 B14 59.8(5)
B20 B15 B14 108.3(7)
C17 B15 B16 58.6(4)
B19 B15 B16 107.6(7)
B20 B15 B16 59.6(5)
B14 B15 B16 106.6(6)
C18 B16 C17 57.2(4)
C18 B16 B21 58.6(5)
C17 B16 B21 104.7(6)
C18 B16 B20 105.3(6)
C17 B16 B20 104.5(6)
B21 B16 B20 60.9(6)
C18 B16 B15 103.3(6)
C17 B16 B15 58.0(4)
B21 B16 B15 106.6(6)
B20 B16 B15 58.7(5)
C18 B17 B22 105.0(7)
C18 B17 B21 58.9(5)
B22 B17 B21 59.8(5)
C18 B17 B18 104.6(6)
B22 B17 B18 60.0(5)
B21 B17 B18 107.6(7)
C18 B17 B13 57.8(5)
B22 B17 B13 109.0(6)
B21 B17 B13 107.7(6)
B18 B17 B13 61.1(5)
B14 B18 B19 59.8(5)
B14 B18 B22 107.8(7)
B19 B18 B22 60.7(5)
B14 B18 B17 106.4(6)
B19 B18 B17 107.3(7)
B22 B18 B17 59.2(5)
B14 B18 B13 59.0(5)
B19 B18 B13 107.1(6)
B22 B18 B13 107.1(6)
B17 B18 B13 59.5(5)
B15 B19 B14 60.8(5)
B15 B19 B18 110.1(6)
B14 B19 B18 59.8(5)
B15 B19 B20 60.3(6)
B14 B19 B20 108.6(6)
B18 B19 B20 110.3(6)
B15 B19 B22 109.5(6)
B14 B19 B22 107.4(6)
B18 B19 B22 60.1(5)
B20 B19 B22 61.5(5)
B15 B20 B19 58.9(6)
B15 B20 B16 61.6(5)
B19 B20 B16 107.6(6)
B15 B20 B21 107.6(6)
B19 B20 B21 105.5(7)
B16 B20 B21 59.3(5)
B15 B20 B22 106.9(7)
B19 B20 B22 59.5(5)
B16 B20 B22 106.4(6)
B21 B20 B22 58.2(5)
C18 B21 B22 105.1(6)
C18 B21 B17 58.9(5)
B22 B21 B17 59.9(5)
C18 B21 B16 59.3(5)
B22 B21 B16 109.6(6)
B17 B21 B16 109.3(6)
C18 B21 B20 105.1(6)
B22 B21 B20 61.5(5)
B17 B21 B20 109.3(6)
B16 B21 B20 59.8(5)
B21 B22 B17 60.3(6)
B21 B22 B18 108.5(6)
B17 B22 B18 60.7(5)
B21 B22 B19 106.8(6)
B17 B22 B19 107.4(6)
B18 B22 B19 59.2(5)
B21 B22 B20 60.3(6)
B17 B22 B20 108.6(6)
B18 B22 B20 107.6(6)
B19 B22 B20 59.0(6)

loop_
_geom_bond_atom_site_label_1
_geom_bond_atom_site_label_2
_geom_bond_distance
Pt1 P1 2.2804(14)
Pt1 Si1 2.3228(17)
Pt1 P2 2.3642(14)
P1 C3 1.822(6)
P1 C9 1.824(6)
P1 C1 1.864(6)
P2 C19 1.826(6)
P2 C25 1.837(7)
P2 C17 1.896(6)
Si1 C16 1.877(9)
Si1 C15 1.877(10)
Si1 C2 1.941(7)
C1 C2 1.680(8)
C1 B5 1.706(9)
C1 B3 1.711(9)
C1 B6 1.715(9)
C1 B4 1.724(9)
C2 B6 1.703(10)
C2 B11 1.708(10)
C2 B3 1.727(9)
C2 B7 1.730(10)
C3 C8 1.396(8)
C3 C4 1.413(9)
C4 C5 1.371(9)
C5 C6 1.367(11)
C6 C7 1.385(11)
C7 C8 1.372(9)
C9 C10 1.381(8)
C9 C14 1.403(8)
C10 C11 1.388(9)
C11 C12 1.381(11)
C12 C13 1.358(10)
C13 C14 1.378(9)
C17 C18 1.649(9)
C17 B14 1.696(10)
C17 B15 1.718(9)
C17 B16 1.729(10)
C17 B13 1.731(10)
C18 B13 1.689(13)
C18 B21 1.705(11)
C18 B17 1.705(11)
C18 B16 1.718(12)
C19 C24 1.382(9)
C19 C20 1.393(11)
C20 C21 1.385(10)
C21 C22 1.363(14)
C22 C23 1.377(15)
C23 C24 1.375(11)
C25 C26 1.340(10)
C25 C30 1.400(9)
C26 C27 1.408(10)
C27 C28 1.370(14)
C28 C29 1.379(15)
C29 C30 1.357(11)
B3 B7 1.772(11)
B3 B4 1.778(11)
B3 B8 1.785(11)
B4 B5 1.778(12)
B4 B9 1.778(11)
B4 B8 1.785(11)
B5 B9 1.778(11)
B5 B6 1.783(11)
B5 B10 1.785(11)
B6 B11 1.770(11)
B6 B10 1.772(11)
B7 B11 1.778(13)
B7 B8 1.792(12)
B7 B12 1.796(12)
B8 B9 1.783(13)
B8 B12 1.793(13)
B9 B12 1.786(12)
B9 B10 1.814(15)
B10 B11 1.743(14)
B10 B12 1.783(13)
B11 B12 1.786(12)
B13 B14 1.754(13)
B13 B17 1.784(13)
B13 B18 1.812(12)
B14 B19 1.743(12)
B14 B18 1.744(12)
B14 B15 1.760(13)
B15 B19 1.734(14)
B15 B20 1.758(13)
B15 B16 1.810(13)
B16 B21 1.766(13)
B16 B20 1.775(12)
B17 B22 1.756(12)
B17 B21 1.762(15)
B17 B18 1.783(13)
B18 B19 1.755(15)
B18 B22 1.770(13)
B19 B20 1.769(15)
B19 B22 1.780(12)
B20 B21 1.794(15)
B20 B22 1.814(13)
B21 B22 1.754(12)

loop_
_geom_torsion_atom_site_label_1
_geom_torsion_atom_site_label_2
_geom_torsion_atom_site_label_3
_geom_torsion_atom_site_label_4
_geom_torsion
Si1 Pt1 P1 C3 -104.7(2)
P2 Pt1 P1 C3 88.1(2)
Si1 Pt1 P1 C9 126.9(2)
P2 Pt1 P1 C9 -40.3(2)
Si1 Pt1 P1 C1 11.7(2)
P2 Pt1 P1 C1 -155.43(19)
P1 Pt1 P2 C19 -18.8(3)
Si1 Pt1 P2 C19 -147.6(3)
P1 Pt1 P2 C25 101.8(2)
Si1 Pt1 P2 C25 -26.9(3)
P1 Pt1 P2 C17 -141.0(2)
Si1 Pt1 P2 C17 90.2(3)
P1 Pt1 Si1 C16 -124.4(4)
P2 Pt1 Si1 C16 5.3(5)
P1 Pt1 Si1 C15 108.5(5)
P2 Pt1 Si1 C15 -121.8(5)
P1 Pt1 Si1 C2 -10.6(2)
P2 Pt1 Si1 C2 119.1(3)
C3 P1 C1 C2 111.3(4)
C9 P1 C1 C2 -134.0(4)
Pt1 P1 C1 C2 -9.8(4)
C3 P1 C1 B5 -29.2(6)
C9 P1 C1 B5 85.5(5)
Pt1 P1 C1 B5 -150.4(5)
C3 P1 C1 B3 -179.9(4)
C9 P1 C1 B3 -65.2(5)
Pt1 P1 C1 B3 59.0(4)
C3 P1 C1 B6 44.0(5)
C9 P1 C1 B6 158.8(4)
Pt1 P1 C1 B6 -77.1(4)
C3 P1 C1 B4 -106.6(5)
C9 P1 C1 B4 8.1(5)
Pt1 P1 C1 B4 132.3(5)
B5 C1 C2 B6 39.2(5)
B3 C1 C2 B6 145.2(5)
B4 C1 C2 B6 106.6(6)
P1 C1 C2 B6 -106.6(5)
B5 C1 C2 B11 -0.9(7)
B3 C1 C2 B11 105.0(6)
B6 C1 C2 B11 -40.2(5)
B4 C1 C2 B11 66.4(6)
P1 C1 C2 B11 -146.8(5)
B5 C1 C2 B3 -106.0(6)
B6 C1 C2 B3 -145.2(5)
B4 C1 C2 B3 -38.6(5)
P1 C1 C2 B3 108.2(4)
B5 C1 C2 B7 -67.7(6)
B3 C1 C2 B7 38.3(5)
B6 C1 C2 B7 -106.9(6)
B4 C1 C2 B7 -0.3(7)
P1 C1 C2 B7 146.5(5)
B5 C1 C2 Si1 147.1(5)
B3 C1 C2 Si1 -106.9(5)
B6 C1 C2 Si1 107.9(5)
B4 C1 C2 Si1 -145.5(4)
P1 C1 C2 Si1 1.3(6)
C16 Si1 C2 C1 125.1(6)
C15 Si1 C2 C1 -122.1(6)
Pt1 Si1 C2 C1 7.5(5)
C16 Si1 C2 B6 -166.3(5)
C15 Si1 C2 B6 -53.4(6)
Pt1 Si1 C2 B6 76.1(4)
C16 Si1 C2 B11 -92.3(7)
C15 Si1 C2 B11 20.5(7)
Pt1 Si1 C2 B11 150.1(5)
C16 Si1 C2 B3 57.3(6)
C15 Si1 C2 B3 170.2(6)
Pt1 Si1 C2 B3 -60.3(4)
C16 Si1 C2 B7 -14.7(7)
C15 Si1 C2 B7 98.2(7)
Pt1 Si1 C2 B7 -132.3(5)
C9 P1 C3 C8 -40.0(6)
C1 P1 C3 C8 68.6(6)
Pt1 P1 C3 C8 -171.6(5)
C9 P1 C3 C4 139.8(4)
C1 P1 C3 C4 -111.7(5)
Pt1 P1 C3 C4 8.2(5)
C8 C3 C4 C5 0.9(9)
P1 C3 C4 C5 -178.8(6)
C3 C4 C5 C6 0.4(12)
C4 C5 C6 C7 -0.6(13)
C5 C6 C7 C8 -0.7(13)
C6 C7 C8 C3 2.1(11)
C4 C3 C8 C7 -2.2(9)
P1 C3 C8 C7 177.5(5)
C3 P1 C9 C10 12.0(6)
C1 P1 C9 C10 -98.6(6)
Pt1 P1 C9 C10 141.4(5)
C3 P1 C9 C14 -166.2(4)
C1 P1 C9 C14 83.2(5)
Pt1 P1 C9 C14 -36.8(5)
C14 C9 C10 C11 -5.3(10)
P1 C9 C10 C11 176.6(6)
C9 C10 C11 C12 4.4(13)
C10 C11 C12 C13 -1.0(14)
C11 C12 C13 C14 -1.3(13)
C12 C13 C14 C9 0.3(11)
C10 C9 C14 C13 3.1(9)
P1 C9 C14 C13 -178.6(5)
C19 P2 C17 C18 -142.6(5)
C25 P2 C17 C18 105.0(5)
Pt1 P2 C17 C18 -13.8(5)
C19 P2 C17 B14 -4.1(6)
C25 P2 C17 B14 -116.5(6)
Pt1 P2 C17 B14 124.7(5)
C19 P2 C17 B15 72.7(6)
C25 P2 C17 B15 -39.8(6)
Pt1 P2 C17 B15 -158.6(5)
C19 P2 C17 B16 147.8(5)
C25 P2 C17 B16 35.3(5)
Pt1 P2 C17 B16 -83.4(5)
C19 P2 C17 B13 -75.2(5)
C25 P2 C17 B13 172.3(5)
Pt1 P2 C17 B13 53.5(5)
B14 C17 C18 B13 -39.8(6)
B15 C17 C18 B13 -106.0(6)
B16 C17 C18 B13 -147.1(6)
P2 C17 C18 B13 104.6(5)
B14 C17 C18 B21 68.3(7)
B15 C17 C18 B21 2.1(8)
B16 C17 C18 B21 -39.0(6)
B13 C17 C18 B21 108.1(7)
P2 C17 C18 B21 -147.3(5)
B14 C17 C18 B17 0.7(8)
B15 C17 C18 B17 -65.5(8)
B16 C17 C18 B17 -106.6(7)
B13 C17 C18 B17 40.5(6)
P2 C17 C18 B17 145.1(5)
B14 C17 C18 B16 107.3(6)
B15 C17 C18 B16 41.1(6)
B13 C17 C18 B16 147.1(6)
P2 C17 C18 B16 -108.3(5)
C25 P2 C19 C24 -4.8(6)
C17 P2 C19 C24 -114.7(6)
Pt1 P2 C19 C24 115.6(5)
C25 P2 C19 C20 -179.4(5)
C17 P2 C19 C20 70.7(6)
Pt1 P2 C19 C20 -59.0(6)
C24 C19 C20 C21 1.8(11)
P2 C19 C20 C21 176.7(6)
C19 C20 C21 C22 -1.0(12)
C20 C21 C22 C23 -1.2(13)
C21 C22 C23 C24 2.5(13)
C22 C23 C24 C19 -1.7(12)
C20 C19 C24 C23 -0.4(10)
P2 C19 C24 C23 -175.0(6)
C19 P2 C25 C26 137.3(6)
C17 P2 C25 C26 -113.9(6)
Pt1 P2 C25 C26 11.6(6)
C19 P2 C25 C30 -41.0(7)
C17 P2 C25 C30 67.8(7)
Pt1 P2 C25 C30 -166.8(6)
C30 C25 C26 C27 3.7(12)
P2 C25 C26 C27 -174.7(7)
C25 C26 C27 C28 -1.6(13)
C26 C27 C28 C29 -2.8(15)
C27 C28 C29 C30 4.8(15)
C28 C29 C30 C25 -2.6(13)
C26 C25 C30 C29 -1.6(12)
P2 C25 C30 C29 176.7(6)
B5 C1 B3 C2 101.3(5)
B6 C1 B3 C2 32.4(5)
B4 C1 B3 C2 138.9(5)
P1 C1 B3 C2 -104.9(4)
C2 C1 B3 B7 -36.4(5)
B5 C1 B3 B7 64.9(6)
B6 C1 B3 B7 -4.0(7)
B4 C1 B3 B7 102.5(6)
P1 C1 B3 B7 -141.3(5)
C2 C1 B3 B4 -138.9(5)
B5 C1 B3 B4 -37.6(5)
B6 C1 B3 B4 -106.5(6)
P1 C1 B3 B4 116.2(5)
C2 C1 B3 B8 -99.7(5)
B5 C1 B3 B8 1.7(7)
B6 C1 B3 B8 -67.2(6)
B4 C1 B3 B8 39.3(5)
P1 C1 B3 B8 155.4(4)
B6 C2 B3 C1 -32.7(5)
B11 C2 B3 C1 -101.0(6)
B7 C2 B3 C1 -138.5(5)
Si1 C2 B3 C1 105.5(4)
C1 C2 B3 B7 138.5(5)
B6 C2 B3 B7 105.8(6)
B11 C2 B3 B7 37.5(6)
Si1 C2 B3 B7 -116.0(5)
C1 C2 B3 B4 36.0(4)
B6 C2 B3 B4 3.4(6)
B11 C2 B3 B4 -65.0(6)
B7 C2 B3 B4 -102.5(6)
Si1 C2 B3 B4 141.6(4)
C1 C2 B3 B8 99.0(5)
B6 C2 B3 B8 66.3(6)
B11 C2 B3 B8 -2.0(7)
B7 C2 B3 B8 -39.5(5)
Si1 C2 B3 B8 -155.5(4)
C2 C1 B4 B5 -102.6(5)
B3 C1 B4 B5 -140.7(5)
B6 C1 B4 B5 -36.8(5)
P1 C1 B4 B5 114.2(5)
C2 C1 B4 B9 -63.5(6)
B5 C1 B4 B9 39.1(5)
B3 C1 B4 B9 -101.6(6)
B6 C1 B4 B9 2.3(7)
P1 C1 B4 B9 153.3(5)
C2 C1 B4 B3 38.1(5)
B5 C1 B4 B3 140.7(5)
B6 C1 B4 B3 103.9(6)
P1 C1 B4 B3 -105.1(5)
C2 C1 B4 B8 -1.0(7)
B5 C1 B4 B8 101.6(6)
B3 C1 B4 B8 -39.1(5)
B6 C1 B4 B8 64.8(7)
P1 C1 B4 B8 -144.2(5)
C2 B3 B4 C1 -35.7(4)
B7 B3 B4 C1 -98.2(5)
B8 B3 B4 C1 -135.4(6)
C1 B3 B4 B5 34.2(4)
C2 B3 B4 B5 -1.6(6)
B7 B3 B4 B5 -64.0(6)
B8 B3 B4 B5 -101.2(6)
C1 B3 B4 B9 97.3(6)
C2 B3 B4 B9 61.5(7)
B7 B3 B4 B9 -0.9(8)
B8 B3 B4 B9 -38.2(6)
C1 B3 B4 B8 135.4(6)
C2 B3 B4 B8 99.7(6)
B7 B3 B4 B8 37.2(6)
C2 C1 B5 B9 64.7(7)
B3 C1 B5 B9 -1.7(7)
B6 C1 B5 B9 102.8(6)
B4 C1 B5 B9 -39.3(5)
P1 C1 B5 B9 -153.3(5)
C2 C1 B5 B4 104.0(5)
B3 C1 B5 B4 37.6(5)
B6 C1 B5 B4 142.1(5)
P1 C1 B5 B4 -114.0(5)
C2 C1 B5 B6 -38.1(5)
B3 C1 B5 B6 -104.5(5)
B4 C1 B5 B6 -142.1(5)
P1 C1 B5 B6 103.9(5)
C2 C1 B5 B10 0.9(7)
B3 C1 B5 B10 -65.5(7)
B6 C1 B5 B10 39.0(6)
B4 C1 B5 B10 -103.1(6)
P1 C1 B5 B10 142.9(5)
B9 B4 B5 C1 -135.3(6)
B3 B4 B5 C1 -34.3(4)
B8 B4 B5 C1 -97.5(5)
C1 B4 B5 B9 135.3(6)
B3 B4 B5 B9 101.0(6)
B8 B4 B5 B9 37.8(5)
C1 B4 B5 B6 33.7(4)
B9 B4 B5 B6 -101.6(6)
B3 B4 B5 B6 -0.6(6)
B8 B4 B5 B6 -63.9(6)
C1 B4 B5 B10 96.9(6)
B9 B4 B5 B10 -38.4(6)
B3 B4 B5 B10 62.6(7)
B8 B4 B5 B10 -0.6(7)
B11 C2 B6 C1 136.9(5)
B3 C2 B6 C1 32.4(5)
B7 C2 B6 C1 100.2(6)
Si1 C2 B6 C1 -105.5(4)
C1 C2 B6 B11 -136.9(5)
B3 C2 B6 B11 -104.5(6)
B7 C2 B6 B11 -36.7(6)
Si1 C2 B6 B11 117.6(5)
C1 C2 B6 B10 -99.0(6)
B11 C2 B6 B10 37.9(6)
B3 C2 B6 B10 -66.5(6)
B7 C2 B6 B10 1.2(7)
Si1 C2 B6 B10 155.6(5)
C1 C2 B6 B5 -36.1(4)
B11 C2 B6 B5 100.7(6)
B3 C2 B6 B5 -3.7(6)
B7 C2 B6 B5 64.0(6)
Si1 C2 B6 B5 -141.6(4)
B5 C1 B6 C2 -138.2(5)
B3 C1 B6 C2 -32.8(5)
B4 C1 B6 C2 -101.5(6)
P1 C1 B6 C2 105.0(4)
C2 C1 B6 B11 37.4(5)
B5 C1 B6 B11 -100.8(6)
B3 C1 B6 B11 4.6(7)
B4 C1 B6 B11 -64.1(7)
P1 C1 B6 B11 142.4(5)
C2 C1 B6 B10 98.8(6)
B5 C1 B6 B10 -39.4(5)
B3 C1 B6 B10 66.0(7)
B4 C1 B6 B10 -2.7(7)
P1 C1 B6 B10 -156.2(5)
C2 C1 B6 B5 138.2(5)
B3 C1 B6 B5 105.4(6)
B4 C1 B6 B5 36.7(5)
P1 C1 B6 B5 -116.8(5)
C1 B5 B6 C2 36.4(4)
B9 B5 B6 C2 -61.1(6)
B4 B5 B6 C2 2.6(6)
B10 B5 B6 C2 -98.8(6)
B9 B5 B6 C1 -97.5(6)
B4 B5 B6 C1 -33.8(5)
B10 B5 B6 C1 -135.2(6)
C1 B5 B6 B11 98.0(6)
B9 B5 B6 B11 0.5(7)
B4 B5 B6 B11 64.2(6)
B10 B5 B6 B11 -37.2(6)
C1 B5 B6 B10 135.2(6)
B9 B5 B6 B10 37.7(6)
B4 B5 B6 B10 101.4(6)
C1 C2 B7 B3 -37.7(5)
B6 C2 B7 B3 -103.7(6)
B11 C2 B7 B3 -140.5(6)
Si1 C2 B7 B3 104.0(5)
C1 C2 B7 B11 102.8(6)
B6 C2 B7 B11 36.8(6)
B3 C2 B7 B11 140.5(6)
Si1 C2 B7 B11 -115.5(6)
C1 C2 B7 B8 1.5(7)
B6 C2 B7 B8 -64.5(7)
B11 C2 B7 B8 -101.3(7)
B3 C2 B7 B8 39.2(5)
Si1 C2 B7 B8 143.2(5)
C1 C2 B7 B12 64.0(7)
B6 C2 B7 B12 -2.0(7)
B11 C2 B7 B12 -38.8(6)
B3 C2 B7 B12 101.7(6)
Si1 C2 B7 B12 -154.3(5)
C1 B3 B7 C2 36.1(5)
B4 B3 B7 C2 98.4(6)
B8 B3 B7 C2 135.5(6)
C1 B3 B7 B11 1.6(7)
C2 B3 B7 B11 -34.4(5)
B4 B3 B7 B11 64.0(7)
B8 B3 B7 B11 101.0(6)
C1 B3 B7 B8 -99.4(6)
C2 B3 B7 B8 -135.5(6)
B4 B3 B7 B8 -37.1(6)
C1 B3 B7 B12 -61.5(7)
C2 B3 B7 B12 -97.5(6)
B4 B3 B7 B12 0.9(7)
B8 B3 B7 B12 37.9(5)
C1 B4 B8 B9 -98.8(6)
B5 B4 B8 B9 -37.8(5)
B3 B4 B8 B9 -137.2(6)
C1 B4 B8 B3 38.4(5)
B5 B4 B8 B3 99.4(6)
B9 B4 B8 B3 137.2(6)
C1 B4 B8 B7 1.9(8)
B5 B4 B8 B7 62.9(7)
B9 B4 B8 B7 100.7(7)
B3 B4 B8 B7 -36.5(6)
C1 B4 B8 B12 -61.6(7)
B5 B4 B8 B12 -0.5(7)
B9 B4 B8 B12 37.2(6)
B3 B4 B8 B12 -99.9(6)
C1 B3 B8 B9 -0.9(7)
C2 B3 B8 B9 -62.0(7)
B7 B3 B8 B9 -100.9(7)
B4 B3 B8 B9 37.9(6)
C1 B3 B8 B4 -38.8(5)
C2 B3 B8 B4 -100.0(6)
B7 B3 B8 B4 -138.9(6)
C1 B3 B8 B7 100.1(6)
C2 B3 B8 B7 38.9(5)
B4 B3 B8 B7 138.9(6)
C1 B3 B8 B12 62.2(7)
C2 B3 B8 B12 1.0(7)
B7 B3 B8 B12 -37.9(6)
B4 B3 B8 B12 101.0(6)
C2 B7 B8 B9 61.0(7)
B3 B7 B8 B9 99.7(6)
B11 B7 B8 B9 -0.1(7)
B12 B7 B8 B9 -37.7(5)
C2 B7 B8 B4 -2.1(8)
B3 B7 B8 B4 36.6(5)
B11 B7 B8 B4 -63.2(7)
B12 B7 B8 B4 -100.8(6)
C2 B7 B8 B3 -38.7(5)
B11 B7 B8 B3 -99.8(6)
B12 B7 B8 B3 -137.4(6)
C2 B7 B8 B12 98.7(6)
B3 B7 B8 B12 137.4(6)
B11 B7 B8 B12 37.6(5)
C1 B5 B9 B4 38.9(5)
B6 B5 B9 B4 100.8(6)
B10 B5 B9 B4 137.8(6)
C1 B5 B9 B8 1.1(8)
B4 B5 B9 B8 -37.9(6)
B6 B5 B9 B8 63.0(7)
B10 B5 B9 B8 99.9(7)
C1 B5 B9 B12 -62.6(7)
B4 B5 B9 B12 -101.5(7)
B6 B5 B9 B12 -0.7(8)
B10 B5 B9 B12 36.3(6)
C1 B5 B9 B10 -98.9(6)
B4 B5 B9 B10 -137.8(6)
B6 B5 B9 B10 -37.0(5)
C1 B4 B9 B5 -38.3(5)
B3 B4 B9 B5 -99.5(6)
B8 B4 B9 B5 -137.7(6)
C1 B4 B9 B8 99.4(6)
B5 B4 B9 B8 137.7(6)
B3 B4 B9 B8 38.2(5)
C1 B4 B9 B12 61.8(7)
B5 B4 B9 B12 100.1(7)
B3 B4 B9 B12 0.7(8)
B8 B4 B9 B12 -37.5(6)
C1 B4 B9 B10 -0.9(7)
B5 B4 B9 B10 37.4(6)
B3 B4 B9 B10 -62.1(7)
B8 B4 B9 B10 -100.3(6)
B4 B8 B9 B5 37.8(5)
B3 B8 B9 B5 -0.1(8)
B7 B8 B9 B5 -62.7(7)
B12 B8 B9 B5 -100.5(7)
B3 B8 B9 B4 -37.9(5)
B7 B8 B9 B4 -100.5(6)
B12 B8 B9 B4 -138.3(6)
B4 B8 B9 B12 138.3(6)
B3 B8 B9 B12 100.4(6)
B7 B8 B9 B12 37.8(5)
B4 B8 B9 B10 100.6(6)
B3 B8 B9 B10 62.7(7)
B7 B8 B9 B10 0.1(7)
B12 B8 B9 B10 -37.7(5)
C2 B6 B10 B11 -37.9(5)
C1 B6 B10 B11 -99.2(6)
B5 B6 B10 B11 -137.6(6)
C2 B6 B10 B12 0.1(8)
C1 B6 B10 B12 -61.2(7)
B11 B6 B10 B12 38.0(6)
B5 B6 B10 B12 -99.6(7)
C2 B6 B10 B5 99.7(5)
C1 B6 B10 B5 38.5(5)
B11 B6 B10 B5 137.6(6)
C2 B6 B10 B9 63.2(7)
C1 B6 B10 B9 1.9(7)
B11 B6 B10 B9 101.1(7)
B5 B6 B10 B9 -36.5(6)
C1 B5 B10 B11 -0.6(8)
B9 B5 B10 B11 -100.6(7)
B4 B5 B10 B11 -62.7(8)
B6 B5 B10 B11 38.1(6)
C1 B5 B10 B6 -38.7(5)
B9 B5 B10 B6 -138.7(6)
B4 B5 B10 B6 -100.8(6)
C1 B5 B10 B12 63.7(8)
B9 B5 B10 B12 -36.3(6)
B4 B5 B10 B12 1.6(8)
B6 B5 B10 B12 102.4(7)
C1 B5 B10 B9 100.0(6)
B4 B5 B10 B9 37.9(5)
B6 B5 B10 B9 138.7(6)
B5 B9 B10 B11 100.8(6)
B4 B9 B10 B11 63.2(7)
B8 B9 B10 B11 -0.1(7)
B12 B9 B10 B11 -38.2(5)
B5 B9 B10 B6 36.9(5)
B4 B9 B10 B6 -0.7(8)
B8 B9 B10 B6 -64.0(7)
B12 B9 B10 B6 -102.1(7)
B5 B9 B10 B12 139.0(6)
B4 B9 B10 B12 101.5(6)
B8 B9 B10 B12 38.1(5)
B4 B9 B10 B5 -37.6(5)
B8 B9 B10 B5 -100.9(6)
B12 B9 B10 B5 -139.0(6)
C1 C2 B11 B10 0.5(8)
B6 C2 B11 B10 -38.9(6)
B3 C2 B11 B10 65.7(7)
B7 C2 B11 B10 102.9(7)
Si1 C2 B11 B10 -143.7(6)
C1 C2 B11 B6 39.5(5)
B3 C2 B11 B6 104.6(6)
B7 C2 B11 B6 141.9(6)
Si1 C2 B11 B6 -104.8(6)
C1 C2 B11 B7 -102.4(6)
B6 C2 B11 B7 -141.9(6)
B3 C2 B11 B7 -37.3(6)
Si1 C2 B11 B7 113.4(6)
C1 C2 B11 B12 -63.0(7)
B6 C2 B11 B12 -102.5(7)
B3 C2 B11 B12 2.1(8)
B7 C2 B11 B12 39.4(6)
Si1 C2 B11 B12 152.8(5)
B6 B10 B11 C2 38.0(5)
B12 B10 B11 C2 -100.2(6)
B5 B10 B11 C2 0.0(9)
B9 B10 B11 C2 -62.6(7)
B12 B10 B11 B6 -138.2(6)
B5 B10 B11 B6 -38.0(6)
B9 B10 B11 B6 -100.6(6)
B6 B10 B11 B7 100.6(6)
B12 B10 B11 B7 -37.6(5)
B5 B10 B11 B7 62.7(8)
B9 B10 B11 B7 0.1(7)
B6 B10 B11 B12 138.2(6)
B5 B10 B11 B12 100.3(7)
B9 B10 B11 B12 37.6(5)
C1 B6 B11 C2 -37.4(5)
B10 B6 B11 C2 -136.2(6)
B5 B6 B11 C2 -98.4(5)
C2 B6 B11 B10 136.2(6)
C1 B6 B11 B10 98.8(6)
B5 B6 B11 B10 37.8(6)
C2 B6 B11 B7 34.1(5)
C1 B6 B11 B7 -3.3(7)
B10 B6 B11 B7 -102.1(7)
B5 B6 B11 B7 -64.4(7)
C2 B6 B11 B12 98.3(6)
C1 B6 B11 B12 60.9(7)
B10 B6 B11 B12 -37.9(6)
B5 B6 B11 B12 -0.1(7)
B3 B7 B11 C2 34.8(5)
B8 B7 B11 C2 98.1(6)
B12 B7 B11 C2 135.7(6)
C2 B7 B11 B10 -98.0(6)
B3 B7 B11 B10 -63.3(7)
B8 B7 B11 B10 0.0(7)
B12 B7 B11 B10 37.6(5)
C2 B7 B11 B6 -33.7(5)
B3 B7 B11 B6 1.1(8)
B8 B7 B11 B6 64.4(7)
B12 B7 B11 B6 102.0(7)
C2 B7 B11 B12 -135.7(6)
B3 B7 B11 B12 -100.9(6)
B8 B7 B11 B12 -37.6(5)
B6 B10 B12 B11 -37.8(6)
B5 B10 B12 B11 -101.5(6)
B9 B10 B12 B11 -137.7(6)
B11 B10 B12 B9 137.7(6)
B6 B10 B12 B9 99.8(6)
B5 B10 B12 B9 36.2(6)
B11 B10 B12 B8 99.6(6)
B6 B10 B12 B8 61.8(8)
B5 B10 B12 B8 -1.9(8)
B9 B10 B12 B8 -38.1(5)
B11 B10 B12 B7 36.5(6)
B6 B10 B12 B7 -1.3(8)
B5 B10 B12 B7 -65.0(8)
B9 B10 B12 B7 -101.1(6)
C2 B11 B12 B10 99.7(6)
B6 B11 B12 B10 37.9(5)
B7 B11 B12 B10 138.6(6)
C2 B11 B12 B9 61.5(8)
B10 B11 B12 B9 -38.2(6)
B6 B11 B12 B9 -0.3(8)
B7 B11 B12 B9 100.4(7)
C2 B11 B12 B8 -1.4(8)
B10 B11 B12 B8 -101.1(6)
B6 B11 B12 B8 -63.2(7)
B7 B11 B12 B8 37.5(5)
C2 B11 B12 B7 -38.9(5)
B10 B11 B12 B7 -138.6(6)
B6 B11 B12 B7 -100.7(6)
B5 B9 B12 B10 -36.4(6)
B4 B9 B12 B10 -99.8(7)
B8 B9 B12 B10 -137.3(6)
B5 B9 B12 B11 0.6(8)
B4 B9 B12 B11 -62.8(8)
B8 B9 B12 B11 -100.3(6)
B10 B9 B12 B11 37.0(6)
B5 B9 B12 B8 100.9(6)
B4 B9 B12 B8 37.5(6)
B10 B9 B12 B8 137.3(6)
B5 B9 B12 B7 63.3(8)
B4 B9 B12 B7 -0.1(9)
B8 B9 B12 B7 -37.6(6)
B10 B9 B12 B7 99.7(6)
B9 B8 B12 B10 38.7(6)
B4 B8 B12 B10 1.5(8)
B3 B8 B12 B10 -61.5(7)
B7 B8 B12 B10 -99.0(6)
B9 B8 B12 B11 100.4(6)
B4 B8 B12 B11 63.2(7)
B3 B8 B12 B11 0.2(8)
B7 B8 B12 B11 -37.3(6)
B4 B8 B12 B9 -37.2(5)
B3 B8 B12 B9 -100.1(6)
B7 B8 B12 B9 -137.7(6)
B9 B8 B12 B7 137.7(6)
B4 B8 B12 B7 100.6(6)
B3 B8 B12 B7 37.6(5)
C2 B7 B12 B10 1.9(8)
B3 B7 B12 B10 63.8(8)
B11 B7 B12 B10 -36.1(6)
B8 B7 B12 B10 101.7(6)
C2 B7 B12 B11 38.0(5)
B3 B7 B12 B11 99.8(6)
B8 B7 B12 B11 137.8(6)
C2 B7 B12 B9 -62.3(7)
B3 B7 B12 B9 -0.4(8)
B11 B7 B12 B9 -100.3(7)
B8 B7 B12 B9 37.5(6)
C2 B7 B12 B8 -99.8(6)
B3 B7 B12 B8 -38.0(5)
B11 B7 B12 B8 -137.8(6)
B21 C18 B13 C17 -101.8(7)
B17 C18 B13 C17 -137.8(6)
B16 C18 B13 C17 -32.1(6)
C17 C18 B13 B14 37.3(5)
B21 C18 B13 B14 -64.5(8)
B17 C18 B13 B14 -100.6(6)
B16 C18 B13 B14 5.1(8)
C17 C18 B13 B17 137.8(6)
B21 C18 B13 B17 36.0(7)
B16 C18 B13 B17 105.7(7)
C17 C18 B13 B18 97.7(6)
B21 C18 B13 B18 -4.0(8)
B17 C18 B13 B18 -40.1(6)
B16 C18 B13 B18 65.6(8)
B14 C17 B13 C18 136.2(6)
B15 C17 B13 C18 100.9(6)
B16 C17 B13 C18 31.2(6)
P2 C17 B13 C18 -107.7(5)
C18 C17 B13 B14 -136.2(6)
B15 C17 B13 B14 -35.3(6)
B16 C17 B13 B14 -105.0(6)
P2 C17 B13 B14 116.1(5)
C18 C17 B13 B17 -36.4(5)
B14 C17 B13 B17 99.8(6)
B15 C17 B13 B17 64.5(7)
B16 C17 B13 B17 -5.3(8)
P2 C17 B13 B17 -144.1(5)
C18 C17 B13 B18 -98.0(6)
B14 C17 B13 B18 38.2(6)
B15 C17 B13 B18 2.9(8)
B16 C17 B13 B18 -66.8(7)
P2 C17 B13 B18 154.3(5)
C18 C17 B14 B19 -65.6(7)
B15 C17 B14 B19 38.6(6)
B16 C17 B14 B19 0.1(8)
B13 C17 B14 B19 -104.6(7)
P2 C17 B14 B19 153.0(5)
C18 C17 B14 B18 -2.1(8)
B15 C17 B14 B18 102.1(7)
B16 C17 B14 B18 63.6(8)
B13 C17 B14 B18 -41.1(6)
P2 C17 B14 B18 -143.5(5)
C18 C17 B14 B13 39.0(6)
B15 C17 B14 B13 143.2(6)
B16 C17 B14 B13 104.7(6)
P2 C17 B14 B13 -102.4(6)
C18 C17 B14 B15 -104.2(6)
B16 C17 B14 B15 -38.5(6)
B13 C17 B14 B15 -143.2(6)
P2 C17 B14 B15 114.4(6)
C18 B13 B14 C17 -37.0(5)
B17 B13 B14 C17 -97.9(6)
B18 B13 B14 C17 -135.3(6)
C18 B13 B14 B19 60.1(7)
C17 B13 B14 B19 97.1(7)
B17 B13 B14 B19 -0.8(8)
B18 B13 B14 B19 -38.1(6)
C18 B13 B14 B18 98.3(7)
C17 B13 B14 B18 135.3(6)
B17 B13 B14 B18 37.3(6)
C18 B13 B14 B15 -3.6(8)
C17 B13 B14 B15 33.4(5)
B17 B13 B14 B15 -64.5(8)
B18 B13 B14 B15 -101.8(7)
C18 C17 B15 B19 61.5(7)
B14 C17 B15 B19 -38.7(6)
B16 C17 B15 B19 101.6(7)
B13 C17 B15 B19 -3.6(8)
P2 C17 B15 B19 -151.9(5)
C18 C17 B15 B20 -1.9(8)
B14 C17 B15 B20 -102.1(7)
B16 C17 B15 B20 38.1(6)
B13 C17 B15 B20 -67.0(8)
P2 C17 B15 B20 144.7(5)
C18 C17 B15 B14 100.2(6)
B16 C17 B15 B14 140.2(6)
B13 C17 B15 B14 35.1(6)
P2 C17 B15 B14 -113.2(6)
C18 C17 B15 B16 -40.1(6)
B14 C17 B15 B16 -140.2(6)
B13 C17 B15 B16 -105.2(6)
P2 C17 B15 B16 106.5(6)
B19 B14 B15 C17 -135.8(6)
B18 B14 B15 C17 -100.5(7)
B13 B14 B15 C17 -33.7(5)
C17 B14 B15 B19 135.8(6)
B18 B14 B15 B19 35.3(6)
B13 B14 B15 B19 102.1(7)
C17 B14 B15 B20 97.5(6)
B19 B14 B15 B20 -38.2(6)
B18 B14 B15 B20 -3.0(8)
B13 B14 B15 B20 63.9(8)
C17 B14 B15 B16 34.7(5)
B19 B14 B15 B16 -101.1(7)
B18 B14 B15 B16 -65.8(8)
B13 B14 B15 B16 1.0(8)
B13 C18 B16 C17 32.4(6)
B21 C18 B16 C17 138.3(6)
B17 C18 B16 C17 103.3(7)
C17 C18 B16 B21 -138.3(6)
B13 C18 B16 B21 -106.0(7)
B17 C18 B16 B21 -35.0(6)
C17 C18 B16 B20 -97.7(6)
B13 C18 B16 B20 -65.3(8)
B21 C18 B16 B20 40.7(6)
B17 C18 B16 B20 5.7(9)
C17 C18 B16 B15 -36.9(5)
B13 C18 B16 B15 -4.5(8)
B21 C18 B16 B15 101.5(6)
B17 C18 B16 B15 66.5(8)
B14 C17 B16 C18 -98.5(6)
B15 C17 B16 C18 -136.5(6)
B13 C17 B16 C18 -30.8(6)
P2 C17 B16 C18 106.9(5)
C18 C17 B16 B21 35.9(5)
B14 C17 B16 B21 -62.6(7)
B15 C17 B16 B21 -100.6(7)
B13 C17 B16 B21 5.1(8)
P2 C17 B16 B21 142.8(5)
C18 C17 B16 B20 99.0(7)
B14 C17 B16 B20 0.6(8)
B15 C17 B16 B20 -37.5(6)
B13 C17 B16 B20 68.3(7)
P2 C17 B16 B20 -154.1(5)
C18 C17 B16 B15 136.5(6)
B14 C17 B16 B15 38.0(6)
B13 C17 B16 B15 105.7(6)
P2 C17 B16 B15 -116.6(5)
C17 B15 B16 C18 36.5(5)
B19 B15 B16 C18 -61.0(7)
B20 B15 B16 C18 -100.0(7)
B14 B15 B16 C18 1.9(8)
B19 B15 B16 C17 -97.5(7)
B20 B15 B16 C17 -136.5(7)
B14 B15 B16 C17 -34.6(5)
C17 B15 B16 B21 97.2(6)
B19 B15 B16 B21 -0.3(8)
B20 B15 B16 B21 -39.2(6)
B14 B15 B16 B21 62.6(8)
C17 B15 B16 B20 136.5(7)
B19 B15 B16 B20 39.0(6)
B14 B15 B16 B20 101.9(7)
C17 C18 B17 B22 63.2(8)
B13 C18 B17 B22 103.3(7)
B21 C18 B17 B22 -39.7(6)
B16 C18 B17 B22 -4.7(9)
C17 C18 B17 B21 102.9(7)
B13 C18 B17 B21 142.9(6)
B16 C18 B17 B21 35.0(6)
C17 C18 B17 B18 0.9(9)
B13 C18 B17 B18 41.0(6)
B21 C18 B17 B18 -101.9(7)
B16 C18 B17 B18 -67.0(8)
C17 C18 B17 B13 -40.1(6)
B21 C18 B17 B13 -142.9(6)
B16 C18 B17 B13 -108.0(7)
C17 B13 B17 C18 35.9(5)
B14 B13 B17 C18 96.6(6)
B18 B13 B17 C18 133.5(7)
C18 B13 B17 B22 -96.1(7)
C17 B13 B17 B22 -60.2(8)
B14 B13 B17 B22 0.4(8)
B18 B13 B17 B22 37.4(6)
C18 B13 B17 B21 -32.8(6)
C17 B13 B17 B21 3.2(8)
B14 B13 B17 B21 63.8(7)
B18 B13 B17 B21 100.7(7)
C18 B13 B17 B18 -133.5(7)
C17 B13 B17 B18 -97.6(7)
B14 B13 B17 B18 -36.9(6)
C17 B14 B18 B19 -98.2(7)
B13 B14 B18 B19 -138.2(7)
B15 B14 B18 B19 -34.8(6)
C17 B14 B18 B22 -59.6(8)
B19 B14 B18 B22 38.5(6)
B13 B14 B18 B22 -99.7(7)
B15 B14 B18 B22 3.7(8)
C17 B14 B18 B17 2.6(9)
B19 B14 B18 B17 100.8(7)
B13 B14 B18 B17 -37.5(7)
B15 B14 B18 B17 66.0(8)
C17 B14 B18 B13 40.1(6)
B19 B14 B18 B13 138.2(7)
B15 B14 B18 B13 103.4(7)
C18 B17 B18 B14 -2.1(9)
B22 B17 B18 B14 -101.2(7)
B21 B17 B18 B14 -63.6(8)
B13 B17 B18 B14 37.3(6)
C18 B17 B18 B19 60.6(8)
B22 B17 B18 B19 -38.5(6)
B21 B17 B18 B19 -0.9(8)
B13 B17 B18 B19 100.0(6)
C18 B17 B18 B22 99.1(7)
B21 B17 B18 B22 37.6(6)
B13 B17 B18 B22 138.5(7)
C18 B17 B18 B13 -39.4(6)
B22 B17 B18 B13 -138.5(7)
B21 B17 B18 B13 -100.9(6)
C18 B13 B18 B14 -97.7(6)
C17 B13 B18 B14 -38.1(5)
B17 B13 B18 B14 -137.4(7)
C18 B13 B18 B19 -60.6(8)
C17 B13 B18 B19 -1.1(8)
B14 B13 B18 B19 37.0(6)
B17 B13 B18 B19 -100.4(7)
C18 B13 B18 B22 3.1(8)
C17 B13 B18 B22 62.7(8)
B14 B13 B18 B22 100.8(7)
B17 B13 B18 B22 -36.6(6)
C18 B13 B18 B17 39.7(6)
C17 B13 B18 B17 99.3(7)
B14 B13 B18 B17 137.4(7)
C17 B15 B19 B14 38.0(6)
B20 B15 B19 B14 137.7(7)
B16 B15 B19 B14 99.3(6)
C17 B15 B19 B18 2.8(9)
B20 B15 B19 B18 102.5(7)
B14 B15 B19 B18 -35.2(6)
B16 B15 B19 B18 64.1(8)
C17 B15 B19 B20 -99.8(7)
B14 B15 B19 B20 -137.7(7)
B16 B15 B19 B20 -38.4(6)
C17 B15 B19 B22 -61.5(8)
B20 B15 B19 B22 38.2(6)
B14 B15 B19 B22 -99.5(7)
B16 B15 B19 B22 -0.2(9)
C17 B14 B19 B15 -38.7(6)
B18 B14 B19 B15 -141.2(6)
B13 B14 B19 B15 -102.2(6)
C17 B14 B19 B18 102.5(7)
B13 B14 B19 B18 39.0(6)
B15 B14 B19 B18 141.2(6)
C17 B14 B19 B20 -0.7(9)
B18 B14 B19 B20 -103.2(7)
B13 B14 B19 B20 -64.2(8)
B15 B14 B19 B20 38.0(7)
C17 B14 B19 B22 64.4(8)
B18 B14 B19 B22 -38.2(6)
B13 B14 B19 B22 0.8(9)
B15 B14 B19 B22 103.1(7)
B14 B18 B19 B15 35.6(6)
B22 B18 B19 B15 -101.5(7)
B17 B18 B19 B15 -63.6(8)
B13 B18 B19 B15 -1.1(9)
B22 B18 B19 B14 -137.1(6)
B17 B18 B19 B14 -99.3(6)
B13 B18 B19 B14 -36.7(6)
B14 B18 B19 B20 100.3(7)
B22 B18 B19 B20 -36.9(6)
B17 B18 B19 B20 1.0(8)
B13 B18 B19 B20 63.6(8)
B14 B18 B19 B22 137.1(6)
B17 B18 B19 B22 37.9(5)
B13 B18 B19 B22 100.4(7)
C17 B15 B20 B19 99.0(7)
B14 B15 B20 B19 37.8(6)
B16 B15 B20 B19 136.6(7)
C17 B15 B20 B16 -37.6(6)
B19 B15 B20 B16 -136.6(7)
B14 B15 B20 B16 -98.9(6)
C17 B15 B20 B21 1.1(9)
B19 B15 B20 B21 -97.9(7)
B14 B15 B20 B21 -60.1(8)
B16 B15 B20 B21 38.8(6)
C17 B15 B20 B22 62.3(8)
B19 B15 B20 B22 -36.7(6)
B14 B15 B20 B22 1.1(8)
B16 B15 B20 B22 99.9(7)
B14 B19 B20 B15 -38.3(6)
B18 B19 B20 B15 -102.1(7)
B22 B19 B20 B15 -138.4(6)
B15 B19 B20 B16 39.3(6)
B14 B19 B20 B16 1.0(9)
B18 B19 B20 B16 -62.8(8)
B22 B19 B20 B16 -99.1(7)
B15 B19 B20 B21 101.4(6)
B14 B19 B20 B21 63.1(8)
B18 B19 B20 B21 -0.7(8)
B22 B19 B20 B21 -37.0(5)
B15 B19 B20 B22 138.4(6)
B14 B19 B20 B22 100.1(7)
B18 B19 B20 B22 36.3(6)
C18 B16 B20 B15 96.5(6)
C17 B16 B20 B15 37.1(6)
B21 B16 B20 B15 136.0(7)
C18 B16 B20 B19 58.4(8)
C17 B16 B20 B19 -0.9(9)
B21 B16 B20 B19 98.0(7)
B15 B16 B20 B19 -38.1(7)
C18 B16 B20 B21 -39.6(6)
C17 B16 B20 B21 -98.9(7)
B15 B16 B20 B21 -136.0(7)
C18 B16 B20 B22 -4.1(8)
C17 B16 B20 B22 -63.5(8)
B21 B16 B20 B22 35.4(6)
B15 B16 B20 B22 -100.6(7)
C17 C18 B21 B22 -65.2(8)
B13 C18 B21 B22 3.3(9)
B17 C18 B21 B22 39.7(6)
B16 C18 B21 B22 -104.1(7)
C17 C18 B21 B17 -104.9(7)
B13 C18 B21 B17 -36.5(6)
B16 C18 B21 B17 -143.8(6)
C17 C18 B21 B16 38.9(6)
B13 C18 B21 B16 107.3(7)
B17 C18 B21 B16 143.8(6)
C17 C18 B21 B20 -1.3(8)
B13 C18 B21 B20 67.2(8)
B17 C18 B21 B20 103.7(7)
B16 C18 B21 B20 -40.1(6)
B22 B17 B21 C18 134.5(6)
B18 B17 B21 C18 96.8(6)
B13 B17 B21 C18 32.4(6)
C18 B17 B21 B22 -134.5(6)
B18 B17 B21 B22 -37.7(5)
B13 B17 B21 B22 -102.1(7)
C18 B17 B21 B16 -32.6(6)
B22 B17 B21 B16 101.9(7)
B18 B17 B21 B16 64.2(8)
B13 B17 B21 B16 -0.2(9)
C18 B17 B21 B20 -96.3(6)
B22 B17 B21 B20 38.2(6)
B18 B17 B21 B20 0.5(8)
B13 B17 B21 B20 -64.0(8)
C17 B16 B21 C18 -35.3(5)
B20 B16 B21 C18 -134.0(7)
B15 B16 B21 C18 -95.7(6)
C18 B16 B21 B22 96.4(7)
C17 B16 B21 B22 61.1(8)
B20 B16 B21 B22 -37.6(7)
B15 B16 B21 B22 0.6(9)
C18 B16 B21 B17 32.4(6)
C17 B16 B21 B17 -2.9(8)
B20 B16 B21 B17 -101.6(7)
B15 B16 B21 B17 -63.3(8)
C18 B16 B21 B20 134.0(7)
C17 B16 B21 B20 98.7(7)
B15 B16 B21 B20 38.2(6)
B15 B20 B21 C18 0.0(9)
B19 B20 B21 C18 -61.6(7)
B16 B20 B21 C18 39.9(6)
B22 B20 B21 C18 -99.3(7)
B15 B20 B21 B22 99.3(7)
B19 B20 B21 B22 37.6(6)
B16 B20 B21 B22 139.1(6)
B15 B20 B21 B17 61.8(8)
B19 B20 B21 B17 0.2(8)
B16 B20 B21 B17 101.6(6)
B22 B20 B21 B17 -37.5(6)
B15 B20 B21 B16 -39.8(6)
B19 B20 B21 B16 -101.5(7)
B22 B20 B21 B16 -139.1(6)
C18 B21 B22 B17 -39.2(6)
B16 B21 B22 B17 -101.5(7)
B20 B21 B22 B17 -138.4(6)
C18 B21 B22 B18 -1.0(9)
B17 B21 B22 B18 38.3(6)
B16 B21 B22 B18 -63.2(9)
B20 B21 B22 B18 -100.1(7)
C18 B21 B22 B19 61.5(8)
B17 B21 B22 B19 100.8(7)
B16 B21 B22 B19 -0.8(9)
B20 B21 B22 B19 -37.7(6)
C18 B21 B22 B20 99.2(7)
B17 B21 B22 B20 138.4(6)
B16 B21 B22 B20 36.9(6)
C18 B17 B22 B21 39.2(6)
B18 B17 B22 B21 137.7(6)
B13 B17 B22 B21 99.8(7)
C18 B17 B22 B18 -98.5(7)
B21 B17 B22 B18 -137.7(6)
B13 B17 B22 B18 -37.8(6)
C18 B17 B22 B19 -60.6(8)
B21 B17 B22 B19 -99.8(7)
B18 B17 B22 B19 37.9(6)
B13 B17 B22 B19 0.1(9)
C18 B17 B22 B20 1.7(8)
B21 B17 B22 B20 -37.5(6)
B18 B17 B22 B20 100.2(7)
B13 B17 B22 B20 62.4(8)
B14 B18 B22 B21 60.8(8)
B19 B18 B22 B21 98.9(7)
B17 B18 B22 B21 -38.1(6)
B13 B18 B22 B21 -1.4(9)
B14 B18 B22 B17 98.9(7)
B19 B18 B22 B17 137.0(6)
B13 B18 B22 B17 36.7(6)
B14 B18 B22 B19 -38.1(6)
B17 B18 B22 B19 -137.0(6)
B13 B18 B22 B19 -100.3(7)
B14 B18 B22 B20 -3.0(8)
B19 B18 B22 B20 35.1(6)
B17 B18 B22 B20 -101.9(7)
B13 B18 B22 B20 -65.2(8)
B15 B19 B22 B21 0.6(9)
B14 B19 B22 B21 -63.9(9)
B18 B19 B22 B21 -101.9(7)
B20 B19 B22 B21 38.3(6)
B15 B19 B22 B17 63.9(9)
B14 B19 B22 B17 -0.5(9)
B18 B19 B22 B17 -38.6(6)
B20 B19 B22 B17 101.6(7)
B15 B19 B22 B18 102.5(7)
B14 B19 B22 B18 38.0(6)
B20 B19 B22 B18 140.2(6)
B15 B19 B22 B20 -37.7(6)
B14 B19 B22 B20 -102.2(7)
B18 B19 B22 B20 -140.2(6)
B15 B20 B22 B21 -100.5(7)
B19 B20 B22 B21 -137.0(6)
B16 B20 B22 B21 -35.9(6)
B15 B20 B22 B17 -63.1(8)
B19 B20 B22 B17 -99.5(7)
B16 B20 B22 B17 1.5(9)
B21 B20 B22 B17 37.4(6)
B15 B20 B22 B18 1.2(8)
B19 B20 B22 B18 -35.2(6)
B16 B20 B22 B18 65.8(8)
B21 B20 B22 B18 101.7(6)
B15 B20 B22 B19 36.4(6)
B16 B20 B22 B19 101.0(7)
B21 B20 B22 B19 137.0(6)
